data_2234953
loop_
_publ_author_name
'Zheng, Wen-Ni'

_publ_section_title
;
 4-Cyanopyridinium nitrate
;
_journal_coeditor_code BX2407
_journal_issue 6
_journal_name_full 'Acta Crystallographica Section E'
_journal_page_first o1695
_journal_paper_doi 10.1107/S1600536812020697
_journal_volume 68
_journal_year 2012
_chemical_formula_iupac 'C6 H5 N2 +, N O3 -'
_chemical_formula_moiety 'C6 H5 N2 +, N O3 -'
_chemical_formula_sum 'C6 H5 N3 O3'
_chemical_formula_weight 167.13
_chemical_name_systematic
;
4-Cyanopyridinium nitrate
;
_space_group_IT_number 14
_symmetry_cell_setting monoclinic
_symmetry_space_group_name_Hall '-P 2ybc'
_symmetry_space_group_name_H-M 'P 1 21/c 1'
_atom_sites_solution_hydrogens geom
_atom_sites_solution_primary direct
_atom_sites_solution_secondary difmap
_audit_creation_method SHELXL-97
_cell_angle_alpha 90.00
_cell_angle_beta 103.7550(10)
_cell_angle_gamma 90.00
_cell_formula_units_Z 4
_cell_length_a 6.3663(2)
_cell_length_b 13.2868(9)
_cell_length_c 9.1019(2)
_cell_measurement_reflns_used 1694
_cell_measurement_temperature 298(2)
_cell_measurement_theta_max 27.48
_cell_measurement_theta_min 2.77
_cell_volume 747.83(6)
_computing_cell_refinement 'CrystalClear (Rigaku, 2005)'
_computing_data_collection 'CrystalClear (Rigaku, 2005)'
_computing_data_reduction 'CrystalClear (Rigaku, 2005)'
_computing_molecular_graphics
;
OLEX2 (Dolomanov <i>et al.</i>, 2009)
;
_computing_publication_material 'SHELXTL (Sheldrick, 2008)'
_computing_structure_refinement 'SHELXL97 (Sheldrick, 2008)'
_computing_structure_solution 'SHELXS97 (Sheldrick, 2008)'
_diffrn_ambient_temperature 298(2)
_diffrn_detector_area_resol_mean 13.6612
_diffrn_measured_fraction_theta_full 0.988
_diffrn_measured_fraction_theta_max 0.988
_diffrn_measurement_device_type 'Rigaku Mercury2'
_diffrn_measurement_method 'CCD profile fitting'
_diffrn_radiation_monochromator graphite
_diffrn_radiation_source 'fine-focus sealed tube'
_diffrn_radiation_type MoK\a
_diffrn_radiation_wavelength 0.71073
_diffrn_reflns_av_R_equivalents 0.0310
_diffrn_reflns_av_sigmaI/netI 0.0312
_diffrn_reflns_limit_h_max 7
_diffrn_reflns_limit_h_min -8
_diffrn_reflns_limit_k_max 15
_diffrn_reflns_limit_k_min -17
_diffrn_reflns_limit_l_max 11
_diffrn_reflns_limit_l_min -11
_diffrn_reflns_number 5151
_diffrn_reflns_theta_full 27.48
_diffrn_reflns_theta_max 27.48
_diffrn_reflns_theta_min 2.77
_exptl_absorpt_coefficient_mu 0.122
_exptl_absorpt_correction_T_max 1.000
_exptl_absorpt_correction_T_min 0.910
_exptl_absorpt_correction_type multi-scan
_exptl_absorpt_process_details '(CrystalClear; Rigaku, 2005)'
_exptl_crystal_colour Colourless
_exptl_crystal_density_diffrn 1.484
_exptl_crystal_density_method 'not measured'
_exptl_crystal_description block
_exptl_crystal_F_000 344
_exptl_crystal_size_max 0.10
_exptl_crystal_size_mid 0.05
_exptl_crystal_size_min 0.05
_refine_diff_density_max 0.232
_refine_diff_density_min -0.192
_refine_ls_extinction_method none
_refine_ls_goodness_of_fit_ref 1.135
_refine_ls_hydrogen_treatment constr
_refine_ls_matrix_type full
_refine_ls_number_parameters 109
_refine_ls_number_reflns 1694
_refine_ls_number_restraints 1
_refine_ls_restrained_S_all 1.135
_refine_ls_R_factor_all 0.0635
_refine_ls_R_factor_gt 0.0504
_refine_ls_shift/su_max 0.000
_refine_ls_shift/su_mean 0.000
_refine_ls_structure_factor_coef Fsqd
_refine_ls_weighting_details 'calc w=1/[\s^2^(Fo^2^)+(0.0719P)^2^+0.0927P] where P=(Fo^2^+2Fc^2^)/3'
_refine_ls_weighting_scheme calc
_refine_ls_wR_factor_gt 0.1375
_refine_ls_wR_factor_ref 0.1463
_reflns_number_gt 1349
_reflns_number_total 1694
_reflns_threshold_expression I>2sigma(I)
_cod_data_source_file bx2407.cif
_cod_data_source_block I
_cod_original_sg_symbol_H-M 'P 21/c'
_cod_database_code 2234953
_cod_database_fobs_code 2234953

loop_
_symmetry_equiv_pos_as_xyz
'x, y, z'
'-x, y+1/2, -z+1/2'
'-x, -y, -z'
'x, -y-1/2, z-1/2'

loop_
_atom_site_type_symbol
_atom_site_label
_atom_site_fract_x
_atom_site_fract_y
_atom_site_fract_z
_atom_site_U_iso_or_equiv
_atom_site_adp_type
_atom_site_calc_flag
_atom_site_refinement_flags
_atom_site_occupancy
_atom_site_symmetry_multiplicity
O O3 0.7551(2) 0.46541(8) 0.20815(14) 0.0477(4) Uani d . 1 1
N N3 0.7428(2) 0.42233(11) 0.08092(16) 0.0447(4) Uani d . 1 1
N N1 0.7453(2) 0.66359(10) 0.17652(16) 0.0440(4) Uani d D 1 1
H H1 0.7413 0.5962 0.1860 0.053 Uiso d RD 1 1
C C3 0.7627(3) 0.86509(12) 0.13720(18) 0.0400(4) Uani d . 1 1
N N2 0.7637(3) 1.05763(13) 0.0946(2) 0.0648(5) Uani d . 1 1
C C4 0.6008(3) 0.82380(12) 0.1963(2) 0.0456(4) Uani d . 1 1
H H4A 0.4974 0.8648 0.2230 0.055 Uiso calc R 1 1
O O2 0.7350(2) 0.32899(10) 0.07536(16) 0.0631(4) Uani d . 1 1
C C2 0.9185(3) 0.80337(13) 0.0992(2) 0.0455(4) Uani d . 1 1
H H2A 1.0287 0.8304 0.0603 0.055 Uiso calc R 1 1
C C5 0.5955(3) 0.72140(13) 0.2149(2) 0.0466(4) Uani d . 1 1
H H5A 0.4877 0.6924 0.2543 0.056 Uiso calc R 1 1
O O1 0.7392(3) 0.47362(11) -0.03265(17) 0.0684(5) Uani d . 1 1
C C1 0.9049(3) 0.70149(13) 0.1208(2) 0.0474(4) Uani d . 1 1
H H1A 1.0073 0.6587 0.0966 0.057 Uiso calc R 1 1
C C6 0.7672(3) 0.97304(14) 0.1142(2) 0.0484(5) Uani d . 1 1

loop_
_atom_site_aniso_label
_atom_site_aniso_U_11
_atom_site_aniso_U_22
_atom_site_aniso_U_33
_atom_site_aniso_U_12
_atom_site_aniso_U_13
_atom_site_aniso_U_23
O3 0.0566(8) 0.0384(6) 0.0478(7) -0.0022(5) 0.0118(6) -0.0026(5)
N3 0.0376(8) 0.0469(8) 0.0511(9) 0.0017(6) 0.0136(6) -0.0006(6)
N1 0.0483(8) 0.0339(7) 0.0491(8) -0.0012(6) 0.0102(6) 0.0000(6)
C3 0.0417(9) 0.0359(8) 0.0399(8) -0.0008(6) 0.0047(6) 0.0005(6)
N2 0.0756(13) 0.0408(9) 0.0743(12) -0.0017(8) 0.0107(10) 0.0084(7)
C4 0.0448(9) 0.0431(9) 0.0513(10) 0.0059(7) 0.0165(8) 0.0003(7)
O2 0.0760(10) 0.0423(8) 0.0727(10) -0.0014(6) 0.0211(8) -0.0115(6)
C2 0.0419(9) 0.0464(9) 0.0506(10) -0.0030(7) 0.0157(7) 0.0009(7)
C5 0.0448(10) 0.0457(10) 0.0513(10) -0.0031(8) 0.0153(8) 0.0032(7)
O1 0.0877(11) 0.0705(10) 0.0542(8) 0.0080(8) 0.0313(7) 0.0124(7)
C1 0.0466(10) 0.0447(9) 0.0527(10) 0.0046(8) 0.0155(8) -0.0042(7)
C6 0.0504(11) 0.0429(10) 0.0495(9) -0.0015(7) 0.0071(8) 0.0018(7)

loop_
_atom_type_symbol
_atom_type_description
_atom_type_scat_dispersion_real
_atom_type_scat_dispersion_imag
_atom_type_scat_source
C C 0.0033 0.0016 'International Tables Vol C Tables 4.2.6.8 and 6.1.1.4'
H H 0.0000 0.0000 'International Tables Vol C Tables 4.2.6.8 and 6.1.1.4'
N N 0.0061 0.0033 'International Tables Vol C Tables 4.2.6.8 and 6.1.1.4'
O O 0.0106 0.0060 'International Tables Vol C Tables 4.2.6.8 and 6.1.1.4'

loop_
_geom_angle_atom_site_label_1
_geom_angle_atom_site_label_2
_geom_angle_atom_site_label_3
_geom_angle
O1 N3 O2 121.67(16)
O1 N3 O3 119.80(15)
O2 N3 O3 118.53(14)
C5 N1 C1 122.52(15)
C5 N1 H1 120.6
C1 N1 H1 116.9
C4 C3 C2 120.22(15)
C4 C3 C6 119.33(15)
C2 C3 C6 120.44(15)
C5 C4 C3 118.89(15)
C5 C4 H4A 120.6
C3 C4 H4A 120.6
C1 C2 C3 118.17(15)
C1 C2 H2A 120.9
C3 C2 H2A 120.9
N1 C5 C4 119.88(16)
N1 C5 H5A 120.1
C4 C5 H5A 120.1
N1 C1 C2 120.31(16)
N1 C1 H1A 119.8
C2 C1 H1A 119.8
N2 C6 C3 177.8(2)

loop_
_geom_bond_atom_site_label_1
_geom_bond_atom_site_label_2
_geom_bond_distance
O3 N3 1.2774(18)
N3 O1 1.234(2)
N3 O2 1.2418(19)
N1 C5 1.334(2)
N1 C1 1.337(2)
N1 H1 0.9005
C3 C4 1.385(2)
C3 C2 1.392(2)
C3 C6 1.451(2)
N2 C6 1.137(2)
C4 C5 1.373(2)
C4 H4A 0.9300
C2 C1 1.374(2)
C2 H2A 0.9300
C5 H5A 0.9300
C1 H1A 0.9300

loop_
_geom_hbond_atom_site_label_D
_geom_hbond_atom_site_label_H
_geom_hbond_atom_site_label_A
_geom_hbond_site_symmetry_A
_geom_hbond_distance_DH
_geom_hbond_distance_HA
_geom_hbond_distance_DA
_geom_hbond_angle_DHA
N1 H1 O3 . 0.90 1.75 2.6481(18) 175.6
C4 H4A O3 2_655 0.93 2.29 3.220(2) 179
